data_7247671
loop_
_publ_author_name
'Montisci, Fabio'
'Lanza, Arianna'
'Fisch, Martin'
'Sonneville, Camille'
'Geng, Yan'
'Decurtins, Silvio'
'Reber, Christian'
'Liu, Shi-Xia'
'Macchi, Piero'

_publ_section_title
;
 High pressure behaviour of the organic semiconductor salt
 (TTF-BTD)<sub>2</sub>I<sub>3</sub>.
;
_journal_issue 45
_journal_name_full 'Physical chemistry chemical physics : PCCP'
_journal_page_first 31410
_journal_page_last 31417
_journal_paper_doi 10.1039/d3cp04220k
_journal_volume 25
_journal_year 2023
_chemical_formula_sum 'C20 H8 I3 N4 S10'
_chemical_formula_weight 1005.60
_space_group_crystal_system monoclinic
_space_group_IT_number 12
_space_group_name_Hall '-C 2y'
_space_group_name_H-M_alt 'C 1 2/m 1'
_atom_sites_solution_hydrogens geom
_audit_creation_method SHELXL-2012
_audit_update_record
;
2023-08-31 deposited with the CCDC.	2023-11-01 downloaded from the CCDC.
;
_cell_angle_alpha 90
_cell_angle_beta 107.185(2)
_cell_angle_gamma 90
_cell_formula_units_Z 2
_cell_length_a 20.7153(6)
_cell_length_b 9.9754(3)
_cell_length_c 7.3562(2)
_cell_measurement_reflns_used 7295
_cell_measurement_temperature 323(2)
_cell_measurement_theta_max 27.6250
_cell_measurement_theta_min 2.0400
_cell_volume 1452.25(7)
_computing_cell_refinement
;
CrysAlisPro, Agilent Technologies,
Version 1.171.37.33 (release 27-03-2014 CrysAlis171 .NET)
(compiled Mar 27 2014,17:12:48)
;
_computing_data_collection
;
CrysAlisPro, Agilent Technologies,
Version 1.171.37.33 (release 27-03-2014 CrysAlis171 .NET)
(compiled Mar 27 2014,17:12:48)
;
_computing_data_reduction
;
CrysAlisPro, Agilent Technologies,
Version 1.171.37.33 (release 27-03-2014 CrysAlis171 .NET)
(compiled Mar 27 2014,17:12:48)
;
_computing_structure_refinement 'SHELXL-2012 (Sheldrick, 2012)'
_diffrn_ambient_temperature 323(2)
_diffrn_detector 'CCD plate'
_diffrn_detector_area_resol_mean 16.0965
_diffrn_detector_type Eos
_diffrn_measured_fraction_theta_full 0.999
_diffrn_measured_fraction_theta_max 0.940
_diffrn_measurement_device 'four-circle diffractometer'
_diffrn_measurement_device_type 'SuperNova, Single source at offset, Eos'
_diffrn_radiation_monochromator mirror
_diffrn_radiation_probe x-ray
_diffrn_radiation_type 'Mo K\a'
_diffrn_radiation_wavelength 0.71073
_diffrn_reflns_av_unetI/netI 0.0132
_diffrn_reflns_Laue_measured_fraction_full 0.999
_diffrn_reflns_Laue_measured_fraction_max 0.940
_diffrn_reflns_limit_h_max 26
_diffrn_reflns_limit_h_min -27
_diffrn_reflns_limit_k_max 13
_diffrn_reflns_limit_k_min -13
_diffrn_reflns_limit_l_max 9
_diffrn_reflns_limit_l_min -9
_diffrn_reflns_number 2979
_diffrn_reflns_point_group_measured_fraction_full 0.999
_diffrn_reflns_point_group_measured_fraction_max 0.940
_diffrn_reflns_theta_full 25.242
_diffrn_reflns_theta_max 28.188
_diffrn_reflns_theta_min 2.058
_diffrn_source 'SuperNova (Mo) X-ray Source'
_exptl_absorpt_coefficient_mu 3.935
_exptl_absorpt_correction_T_max 1.000
_exptl_absorpt_correction_T_min 0.307
_exptl_absorpt_correction_type gaussian
_exptl_absorpt_process_details
;
CrysAlisPro, Agilent Technologies,
Version 1.171.37.33 (release 27-03-2014 CrysAlis171 .NET)
(compiled Mar 27 2014,17:12:48)
Numerical absorption correction based on gaussian integration over
			a multifaceted crystal model
Empirical absorption correction using spherical harmonics,
 implemented in SCALE3 ABSPACK scaling algorithm.
;
_exptl_crystal_colour black
_exptl_crystal_density_diffrn 2.281
_exptl_crystal_description plate
_exptl_crystal_F_000 950
_exptl_crystal_size_max 0.3468
_exptl_crystal_size_mid 0.1464
_exptl_crystal_size_min 0.0194
_refine_diff_density_max 0.851
_refine_diff_density_min -0.876
_refine_diff_density_rms 0.111
_refine_ls_extinction_method none
_refine_ls_goodness_of_fit_ref 1.033
_refine_ls_hydrogen_treatment constr
_refine_ls_matrix_type full
_refine_ls_number_parameters 93
_refine_ls_number_reflns 2979
_refine_ls_number_restraints 0
_refine_ls_restrained_S_all 1.033
_refine_ls_R_factor_all 0.0404
_refine_ls_R_factor_gt 0.0326
_refine_ls_shift/su_max 0.001
_refine_ls_shift/su_mean 0.000
_refine_ls_structure_factor_coef Fsqd
_refine_ls_weighting_details
;
 w=1/[\s^2^(Fo^2^)+(0.0554P)^2^+2.4463P]
 where P=(Fo^2^+2Fc^2^)/3
;
_refine_ls_weighting_scheme calc
_refine_ls_wR_factor_gt 0.0852
_refine_ls_wR_factor_ref 0.0905
_reflns_Friedel_coverage 0.000
_reflns_number_gt 2569
_reflns_number_total 2979
_reflns_threshold_expression 'I > 2\s(I)'
_cod_data_source_file d3cp04220k2.cif
_cod_data_source_block 323K
_cod_depositor_comments 'Adding full bibliography for 7247670--7247672.cif.'
_cod_original_sg_symbol_H-M 'C 2/m'
_cod_database_code 7247671
_shelx_space_group_comment
;
The symmetry employed for this shelxl refinement is uniquely defined
by the following loop, which should always be used as a source of
symmetry information in preference to the above space-group names.
They are only intended as comments.
;
_shelxl_version_number 2012-9

loop_
_space_group_symop_operation_xyz
'x, y, z'
'-x, y, -z'
'x+1/2, y+1/2, z'
'-x+1/2, y+1/2, -z'
'-x, -y, -z'
'x, -y, z'
'-x+1/2, -y+1/2, -z'
'x+1/2, -y+1/2, z'

loop_
_atom_site_label
_atom_site_type_symbol
_atom_site_fract_x
_atom_site_fract_y
_atom_site_fract_z
_atom_site_U_iso_or_equiv
_atom_site_adp_type
_atom_site_occupancy
_atom_site_site_symmetry_order
_atom_site_calc_flag
_atom_site_refinement_flags_posn
_atom_site_refinement_flags_adp
_atom_site_refinement_flags_occupancy
_atom_site_disorder_assembly
_atom_site_disorder_group
I1 I 0.5000 0.0000 0.5000 0.04161(16) Uani 1 4 d S T P . .
I2 I 0.35277(2) 0.0000 0.39549(6) 0.04911(16) Uani 1 2 d S T P . .
S1 S 0.61226(7) 0.0000 1.0844(3) 0.0465(4) Uani 1 2 d S T P . .
S2 S 0.92371(5) -0.14835(9) 1.24736(16) 0.0393(2) Uani 1 1 d . . . . .
S3 S 1.08070(6) 0.14701(11) 1.27216(18) 0.0459(3) Uani 1 1 d . . . . .
N1 N 0.66373(17) -0.1254(3) 1.1159(5) 0.0423(8) Uani 1 1 d . . . . .
C1 C 0.72596(19) -0.0715(4) 1.1543(6) 0.0342(8) Uani 1 1 d . . . . .
C2 C 0.7868(2) -0.1439(4) 1.1847(6) 0.0355(8) Uani 1 1 d . . . . .
H2 H 0.7872 -0.2371 1.1861 0.043 Uiso 1 1 calc R U . . .
C3 C 0.84491(19) -0.0726(3) 1.2118(5) 0.0318(8) Uani 1 1 d . . . . .
C4 C 0.9685(3) 0.0000 1.2562(8) 0.0330(11) Uani 1 2 d S T P . .
C5 C 1.0354(3) 0.0000 1.2662(8) 0.0354(12) Uani 1 2 d S T P . .
C6 C 1.1558(2) 0.0665(5) 1.2889(8) 0.0570(13) Uani 1 1 d . . . . .
H6 H 1.1950 0.1146 1.2977 0.068 Uiso 1 1 calc R U . . .

loop_
_atom_site_aniso_label
_atom_site_aniso_U_11
_atom_site_aniso_U_22
_atom_site_aniso_U_33
_atom_site_aniso_U_23
_atom_site_aniso_U_13
_atom_site_aniso_U_12
I1 0.0415(3) 0.0345(3) 0.0445(3) 0.000 0.0061(2) 0.000
I2 0.0403(2) 0.0523(3) 0.0510(3) 0.000 0.00780(18) 0.000
S1 0.0305(7) 0.0515(9) 0.0568(10) 0.000 0.0117(6) 0.000
S2 0.0332(5) 0.0255(5) 0.0562(6) -0.0012(4) 0.0087(5) 0.0026(4)
S3 0.0397(6) 0.0376(6) 0.0617(7) 0.0038(5) 0.0171(5) -0.0048(4)
N1 0.0370(18) 0.0399(19) 0.050(2) 0.0002(15) 0.0131(15) -0.0051(14)
C1 0.0333(18) 0.034(2) 0.0355(19) -0.0013(15) 0.0102(15) -0.0034(15)
C2 0.040(2) 0.0221(17) 0.044(2) -0.0006(15) 0.0123(17) 0.0000(14)
C3 0.035(2) 0.0228(18) 0.0343(18) -0.0002(14) 0.0053(14) 0.0016(14)
C4 0.031(3) 0.031(3) 0.035(3) 0.000 0.007(2) 0.000
C5 0.036(3) 0.035(3) 0.037(3) 0.000 0.013(2) 0.000
C6 0.035(2) 0.062(3) 0.078(3) 0.004(2) 0.023(2) -0.006(2)

loop_
_atom_type_symbol
_atom_type_description
_atom_type_scat_dispersion_real
_atom_type_scat_dispersion_imag
_atom_type_scat_source
C C 0.0033 0.0016 'International Tables Vol C Tables 4.2.6.8 and 6.1.1.4'
H H 0.0000 0.0000 'International Tables Vol C Tables 4.2.6.8 and 6.1.1.4'
N N 0.0061 0.0033 'International Tables Vol C Tables 4.2.6.8 and 6.1.1.4'
S S 0.1246 0.1234 'International Tables Vol C Tables 4.2.6.8 and 6.1.1.4'
I I -0.4742 1.8119 'International Tables Vol C Tables 4.2.6.8 and 6.1.1.4'

loop_
_geom_angle_atom_site_label_1
_geom_angle_atom_site_label_2
_geom_angle_atom_site_label_3
_geom_angle
_geom_angle_site_symmetry_1
_geom_angle_site_symmetry_3
_geom_angle_publ_flag
I2 I1 I2 180.0 . 5_656 ?
N1 S1 N1 101.5(2) 6 . ?
C4 S2 C3 95.86(19) . . ?
C6 S3 C5 94.5(2) . . ?
C1 N1 S1 105.8(3) . . ?
N1 C1 C2 125.7(4) . . ?
N1 C1 C1 113.5(2) . 6 ?
C2 C1 C1 120.7(2) . 6 ?
C3 C2 C1 117.8(3) . . ?
C2 C3 C3 121.5(2) . 6 ?
C2 C3 S2 122.9(3) . . ?
C3 C3 S2 115.63(12) 6 . ?
C5 C4 S2 121.60(16) . 6 ?
C5 C4 S2 121.60(16) . . ?
S2 C4 S2 116.8(3) 6 . ?
C4 C5 S3 122.30(17) . . ?
C4 C5 S3 122.30(17) . 6 ?
S3 C5 S3 115.4(3) . 6 ?
C6 C6 S3 117.82(17) 6 . ?

loop_
_geom_bond_atom_site_label_1
_geom_bond_atom_site_label_2
_geom_bond_distance
_geom_bond_site_symmetry_2
_geom_bond_publ_flag
I1 I2 2.9167(4) . ?
I1 I2 2.9168(4) 5_656 ?
S1 N1 1.615(4) 6 ?
S1 N1 1.615(4) . ?
S2 C4 1.737(3) . ?
S2 C3 1.747(4) . ?
S3 C6 1.722(5) . ?
S3 C5 1.735(3) . ?
N1 C1 1.347(5) . ?
C1 C2 1.411(5) . ?
C1 C1 1.427(7) 6 ?
C2 C3 1.361(5) . ?
C3 C3 1.448(7) 6 ?
C4 C5 1.366(7) . ?
C4 S2 1.737(3) 6 ?
C5 S3 1.735(3) 6 ?
C6 C6 1.326(10) 6 ?
